data_7721156
loop_
_publ_author_name
'Trifonov, Alexander A.'
'F\'elix, Gautier'
'Lyubov, Dmitry'
'Kallio, Max'
'Vieru, Veacheslav'
'Zakaria, Hamza'
'Vologzhanina, Anna V.'
'Aysin, Rinat R.'
'Larionova, Joulia'
'Guari, Yannick'

_publ_section_title
;
 Stepwise C&#x2212;H bond activations and assembly of binuclear Ln3+
 species coordinated by hexaanionic anti-\h5:\h5-dibenzopentalene-bridged
 bis(carbazolyl) framework
;
_journal_name_full 'Dalton Transactions'
_journal_paper_doi 10.1039/D6DT01110A
_journal_year 2026
_chemical_formula_moiety 'C88 H92 N2 O4 Y2, 2(C7 H8)'
_chemical_formula_sum 'C102 H108 N2 O4 Y2'
_chemical_formula_weight 1603.72
_space_group_crystal_system triclinic
_space_group_IT_number 2
_space_group_name_Hall '-P 1'
_space_group_name_H-M_alt 'P -1'
_atom_sites_solution_hydrogens geom
_atom_sites_solution_primary dual
_audit_creation_date 2025-02-05
_audit_creation_method
;
Olex2 1.5
(compiled 2024.02.16 svn.r378c4104 for OlexSys, GUI svn.r6928)
;
_audit_update_record
;
2025-10-31 deposited with the CCDC.	2026-06-17 downloaded from the CCDC.
;
_cell_angle_alpha 106.143(8)
_cell_angle_beta 102.357(8)
_cell_angle_gamma 96.714(9)
_cell_formula_units_Z 1
_cell_length_a 11.782(3)
_cell_length_b 13.443(4)
_cell_length_c 16.020(5)
_cell_measurement_reflns_used 2420
_cell_measurement_temperature 120
_cell_measurement_theta_max 25.61
_cell_measurement_theta_min 2.41
_cell_volume 2338.4(12)
_computing_molecular_graphics 'Olex2 1.5 (Dolomanov et al., 2009)'
_computing_publication_material 'Olex2 1.5 (Dolomanov et al., 2009)'
_computing_structure_refinement 'SHELXL 2018/3 (Sheldrick, 2015)'
_computing_structure_solution 'SHELXT 2018/2 (Sheldrick, 2018)'
_diffrn_ambient_temperature 120
_diffrn_measured_fraction_theta_full 0.994
_diffrn_measured_fraction_theta_max 0.950
_diffrn_measurement_device_type 'Bruker APEX-II CCD'
_diffrn_measurement_method '\f and \w scans'
_diffrn_radiation_type MoK\a
_diffrn_radiation_wavelength 0.71073
_diffrn_reflns_av_R_equivalents 0.1451
_diffrn_reflns_av_unetI/netI 0.2785
_diffrn_reflns_Laue_measured_fraction_full 0.994
_diffrn_reflns_Laue_measured_fraction_max 0.950
_diffrn_reflns_limit_h_max 16
_diffrn_reflns_limit_h_min -16
_diffrn_reflns_limit_k_max 18
_diffrn_reflns_limit_k_min -19
_diffrn_reflns_limit_l_max 22
_diffrn_reflns_limit_l_min -22
_diffrn_reflns_number 33425
_diffrn_reflns_point_group_measured_fraction_full 0.994
_diffrn_reflns_point_group_measured_fraction_max 0.950
_diffrn_reflns_theta_full 25.242
_diffrn_reflns_theta_max 31.042
_diffrn_reflns_theta_min 1.755
_diffrn_source_current 30.0
_diffrn_source_power 1.5
_diffrn_source_voltage 50.0
_diffrn_standards_number 0
_exptl_absorpt_coefficient_mu 1.283
_exptl_absorpt_correction_T_max 0.3813
_exptl_absorpt_correction_T_min 0.2572
_exptl_absorpt_correction_type multi-scan
_exptl_absorpt_process_details
;
SADABS-2016/2 (Bruker,2016/2) was used for absorption correction.
wR2(int) was 0.1204 before and 0.0824 after correction.
The Ratio of minimum to maximum transmission is 0.6745.
The \l/2 correction factor is Not present.
;
_exptl_crystal_colour orange
_exptl_crystal_colour_primary orange
_exptl_crystal_density_diffrn 1.139
_exptl_crystal_description needle
_exptl_crystal_F_000 844
_exptl_crystal_size_max 0.16
_exptl_crystal_size_mid 0.03
_exptl_crystal_size_min 0.02
_refine_diff_density_max 0.601
_refine_diff_density_min -1.245
_refine_diff_density_rms 0.107
_refine_ls_extinction_method none
_refine_ls_goodness_of_fit_ref 0.957
_refine_ls_hydrogen_treatment constr
_refine_ls_matrix_type full
_refine_ls_number_parameters 497
_refine_ls_number_reflns 14235
_refine_ls_number_restraints 15
_refine_ls_restrained_S_all 0.957
_refine_ls_R_factor_all 0.2831
_refine_ls_R_factor_gt 0.0956
_refine_ls_shift/su_max 0.001
_refine_ls_shift/su_mean 0.000
_refine_ls_structure_factor_coef Fsqd
_refine_ls_weighting_details 'w=1/[\s^2^(Fo^2^)+(0.0280P)^2^+1.5000P] where P=(Fo^2^+2Fc^2^)/3'
_refine_ls_weighting_scheme calc
_refine_ls_wR_factor_gt 0.1821
_refine_ls_wR_factor_ref 0.2346
_reflns_Friedel_coverage 0.000
_reflns_number_gt 4594
_reflns_number_total 14235
_reflns_threshold_expression 'I > 2\s(I)'
_cod_data_source_file d6dt01110a2.cif
_cod_data_source_block at228b
_cod_database_code 7721156
_shelx_shelxl_version_number 2018/3
_shelx_space_group_comment
;
The symmetry employed for this shelxl refinement is uniquely defined
by the following loop, which should always be used as a source of
symmetry information in preference to the above space-group names.
They are only intended as comments.
;
_shelx_estimated_absorpt_t_max 0.975
_shelx_estimated_absorpt_t_min 0.821
_olex2_refinement_description
;
1. Fixed Uiso
 At 1.2 times of:
  All C(H) groups, All C(H,H) groups
 At 1.5 times of:
  All C(H,H,H) groups
2. Restrained distances
 C13-C14 \\sim C13-C14A
 with sigma of 0.02
 C13-C15 \\sim C13-C15A
 with sigma of 0.02
 C13-C16 \\sim C13-C16A
 with sigma of 0.02
 C45-C46 \\sim C45A-C46A
 with sigma of 0.02
 C45-C50 \\sim C45A-C50A
 with sigma of 0.02
 C46-C47 \\sim C46A-C47A
 with sigma of 0.02
 C47-C48 \\sim C47A-C48A
 with sigma of 0.02
 C48-C49 \\sim C48A-C49A
 with sigma of 0.02
 C49-C50 \\sim C49A-C50A
 with sigma of 0.02
 C45-C47 \\sim C45A-C47A
 with sigma of 0.04
 C45-C49 \\sim C45A-C49A
 with sigma of 0.04
 C46-C48 \\sim C46A-C48A
 with sigma of 0.04
 C46-C50 \\sim C46A-C50A
 with sigma of 0.04
 C47-C49 \\sim C47A-C49A
 with sigma of 0.04
 C48-C50 \\sim C48A-C50A
 with sigma of 0.04
3. Others
 Fixed Sof: C14(0.5) H14A(0.5) H14B(0.5) H14C(0.5) C15(0.5) H15A(0.5)
 H15B(0.5) H15C(0.5) C16(0.5) H16A(0.5) H16B(0.5) H16C(0.5) C45(0.5) C46(0.5)
 H46(0.5) C47(0.5) H47(0.5) C48(0.5) H48(0.5) C49(0.5) H49(0.5) C50(0.5)
 H50(0.5) C51(0.5) H51A(0.5) H51B(0.5) H51C(0.5) C14A(0.5) H14D(0.5) H14E(0.5)
 H14F(0.5) C15A(0.5) H15D(0.5) H15E(0.5) H15F(0.5) C16A(0.5) H16D(0.5)
 H16E(0.5) H16F(0.5) C46A(0.5) H46A(0.5) C45A(0.5) C50A(0.5) H50A(0.5)
 C47A(0.5) H47A(0.5) C49A(0.5) H49A(0.5) C48A(0.5) H48A(0.5) C51A(0.5)
 H51D(0.5) H51E(0.5) H51F(0.5)
4.a Secondary CH2 refined with riding coordinates:
 C37(H37A,H37B), C38(H38A,H38B), C39(H39A,H39B), C40(H40A,H40B), C41(H41A,
 H41B), C42(H42A,H42B), C43(H43A,H43B), C44(H44A,H44B)
4.b Aromatic/amide H refined with riding coordinates:
 C3(H3), C5(H5), C8(H8), C10(H10), C25(H25), C26(H26), C27(H27), C28(H28),
 C33(H33), C34(H34), C35(H35), C36(H36), C46(H46), C47(H47), C48(H48), C49(H49),
  C50(H50), C46A(H46A), C50A(H50A), C47A(H47A), C49A(H49A), C48A(H48A)
4.c Idealised Me refined as rotating group:
 C14(H14A,H14B,H14C), C15(H15A,H15B,H15C), C16(H16A,H16B,H16C), C18(H18A,H18B,
 H18C), C19(H19A,H19B,H19C), C20(H20A,H20B,H20C), C51(H51A,H51B,H51C),
 C14A(H14D,H14E,H14F), C15A(H15D,H15E,H15F), C16A(H16D,H16E,H16F), C51A(H51D,
 H51E,H51F)
;
_smtbx_masks_void_probe_radius 1.2
_smtbx_masks_void_truncation_radius 1.2
_olex2_submission_special_instructions 'No special instructions were received'

loop_
_space_group_symop_operation_xyz
'x, y, z'
'-x, -y, -z'

loop_
_atom_site_label
_atom_site_type_symbol
_atom_site_fract_x
_atom_site_fract_y
_atom_site_fract_z
_atom_site_U_iso_or_equiv
_atom_site_adp_type
_atom_site_occupancy
_atom_site_site_symmetry_order
_atom_site_calc_flag
_atom_site_refinement_flags_posn
_atom_site_refinement_flags_adp
_atom_site_refinement_flags_occupancy
_atom_site_disorder_assembly
_atom_site_disorder_group
Y1 Y 0.68393(5) 0.54526(5) 0.13078(4) 0.0318(2) Uani 1 1 d . . . . .
O1 O 0.6060(3) 0.6898(3) 0.2032(2) 0.0343(10) Uani 1 1 d . . . . .
N1 N 0.6189(4) 0.4591(3) 0.2230(3) 0.0288(12) Uani 1 1 d . . . . .
C1 C 0.5257(5) 0.3745(4) 0.1890(4) 0.0300(14) Uani 1 1 d . . . . .
O2 O 0.8361(3) 0.4465(3) 0.1384(3) 0.0388(11) Uani 1 1 d . . . . .
C2 C 0.4634(5) 0.3283(4) 0.0987(4) 0.0264(14) Uani 1 1 d . . . . .
C3 C 0.3772(5) 0.2407(4) 0.0782(4) 0.0322(15) Uani 1 1 d . . . . .
H3 H 0.334790 0.207763 0.017030 0.039 Uiso 1 1 calc R U . . .
C4 C 0.3480(5) 0.1963(4) 0.1445(4) 0.0343(15) Uani 1 1 d . . . . .
C5 C 0.4118(5) 0.2444(4) 0.2326(4) 0.0325(15) Uani 1 1 d . . . . .
H5 H 0.394746 0.216245 0.277685 0.039 Uiso 1 1 calc R U . . .
C6 C 0.5004(5) 0.3330(4) 0.2575(4) 0.0322(15) Uani 1 1 d . . . . .
C7 C 0.5852(5) 0.3979(5) 0.3389(4) 0.0323(15) Uani 1 1 d . . . . .
C8 C 0.6146(5) 0.4008(5) 0.4295(4) 0.0362(16) Uani 1 1 d . . . . .
H8 H 0.567140 0.353392 0.448221 0.043 Uiso 1 1 calc R U . . .
C9 C 0.7108(6) 0.4708(5) 0.4922(4) 0.0374(16) Uani 1 1 d . . . . .
C10 C 0.7805(5) 0.5410(5) 0.4635(4) 0.0404(16) Uani 1 1 d . . . . .
H10 H 0.847674 0.588229 0.505863 0.049 Uiso 1 1 calc R U . . .
C11 C 0.7535(5) 0.5432(4) 0.3742(4) 0.0342(15) Uani 1 1 d . . . . .
C12 C 0.6568(5) 0.4727(4) 0.3131(4) 0.0304(14) Uani 1 1 d . . . . .
C13 C 0.2504(5) 0.0967(5) 0.1177(4) 0.0420(17) Uani 1 1 d D . . . .
C14 C 0.3046(11) 0.0066(9) 0.1302(9) 0.044(4) Uiso 0.5 1 d D . P A 1
H14A H 0.366000 0.029723 0.187209 0.066 Uiso 0.5 1 calc R U P A 1
H14B H 0.339953 -0.020824 0.080456 0.066 Uiso 0.5 1 calc R U P A 1
H14C H 0.243720 -0.048986 0.131364 0.066 Uiso 0.5 1 calc R U P A 1
C15 C 0.1374(12) 0.1321(13) 0.1304(13) 0.082(5) Uiso 0.5 1 d D . P A 2
H15A H 0.074414 0.070314 0.113821 0.124 Uiso 0.5 1 calc R U P A 2
H15B H 0.115514 0.175982 0.092045 0.124 Uiso 0.5 1 calc R U P A 2
H15C H 0.148475 0.173133 0.193484 0.124 Uiso 0.5 1 calc R U P A 2
C16 C 0.1620(12) 0.0768(12) 0.0289(9) 0.061(4) Uiso 0.5 1 d D . P A 1
H16A H 0.202142 0.062773 -0.019557 0.091 Uiso 0.5 1 calc R U P A 1
H16B H 0.125696 0.139011 0.029987 0.091 Uiso 0.5 1 calc R U P A 1
H16C H 0.100485 0.015764 0.018670 0.091 Uiso 0.5 1 calc R U P A 1
C17 C 0.7458(6) 0.4730(5) 0.5907(4) 0.0472(18) Uani 1 1 d . . . . .
C18 C 0.6539(7) 0.4005(6) 0.6134(5) 0.080(3) Uani 1 1 d . . . . .
H18A H 0.577318 0.422762 0.602066 0.120 Uiso 1 1 calc R U . . .
H18B H 0.679915 0.405049 0.676905 0.120 Uiso 1 1 calc R U . . .
H18C H 0.646128 0.327603 0.575655 0.120 Uiso 1 1 calc R U . . .
C19 C 0.8647(6) 0.4367(6) 0.6102(5) 0.069(2) Uani 1 1 d . . . . .
H19A H 0.860240 0.368275 0.566041 0.104 Uiso 1 1 calc R U . . .
H19B H 0.882349 0.429896 0.670825 0.104 Uiso 1 1 calc R U . . .
H19C H 0.927382 0.488613 0.606358 0.104 Uiso 1 1 calc R U . . .
C20 C 0.7551(7) 0.5858(6) 0.6524(4) 0.075(2) Uani 1 1 d . . . . .
H20A H 0.821840 0.632326 0.647054 0.112 Uiso 1 1 calc R U . . .
H20B H 0.767605 0.585795 0.714861 0.112 Uiso 1 1 calc R U . . .
H20C H 0.681778 0.611051 0.634507 0.112 Uiso 1 1 calc R U . . .
C21 C 0.3855(5) 0.5486(4) 0.0477(4) 0.0274(14) Uani 1 1 d . . . . .
C22 C 0.4657(5) 0.4796(4) 0.0260(4) 0.0291(14) Uani 1 1 d . . . . .
C23 C 0.4984(5) 0.3810(4) 0.0334(4) 0.0273(14) Uani 1 1 d . . . . .
C24 C 0.5888(5) 0.3652(4) -0.0118(4) 0.0344(15) Uani 1 1 d . . . . .
C25 C 0.6523(5) 0.2799(5) -0.0270(4) 0.0391(16) Uani 1 1 d . . . . .
H25 H 0.636657 0.222714 -0.004548 0.047 Uiso 1 1 calc R U . . .
C26 C 0.7369(5) 0.2823(5) -0.0749(4) 0.0437(17) Uani 1 1 d . . . . .
H26 H 0.779018 0.225912 -0.085810 0.052 Uiso 1 1 calc R U . . .
C27 C 0.7615(6) 0.3684(5) -0.1081(4) 0.0454(18) Uani 1 1 d . . . . .
H27 H 0.820504 0.367985 -0.140370 0.054 Uiso 1 1 calc R U . . .
C28 C 0.7040(5) 0.4504(5) -0.0954(4) 0.0390(16) Uani 1 1 d . . . . .
H28 H 0.722857 0.506830 -0.117996 0.047 Uiso 1 1 calc R U . . .
C29 C 0.8221(5) 0.6122(4) 0.3408(4) 0.0364(16) Uani 1 1 d . . . . .
C30 C 0.8691(5) 0.6605(5) 0.3025(4) 0.0379(16) Uani 1 1 d . . . . .
C31 C 0.9186(5) 0.7166(5) 0.2464(4) 0.0379(16) Uani 1 1 d . . . . .
C32 C 0.8512(5) 0.6874(4) 0.1554(4) 0.0380(16) Uani 1 1 d . . . . .
C33 C 0.8991(5) 0.7402(4) 0.1032(4) 0.0326(15) Uani 1 1 d . . . . .
H33 H 0.860969 0.722805 0.041096 0.039 Uiso 1 1 calc R U . . .
C34 C 1.0015(6) 0.8178(5) 0.1400(4) 0.0418(17) Uani 1 1 d . . . . .
H34 H 1.029350 0.853783 0.102826 0.050 Uiso 1 1 calc R U . . .
C35 C 1.0629(6) 0.8433(5) 0.2284(5) 0.0462(18) Uani 1 1 d . . . . .
H35 H 1.133659 0.894803 0.251503 0.055 Uiso 1 1 calc R U . . .
C36 C 1.0207(6) 0.7929(5) 0.2845(4) 0.0465(18) Uani 1 1 d . . . . .
H36 H 1.060536 0.810383 0.346337 0.056 Uiso 1 1 calc R U . . .
C37 C 0.5470(6) 0.6892(5) 0.2751(4) 0.0443(17) Uani 1 1 d . . . . .
H37A H 0.604323 0.687638 0.329594 0.053 Uiso 1 1 calc R U . . .
H37B H 0.482986 0.626548 0.255436 0.053 Uiso 1 1 calc R U . . .
C38 C 0.4969(6) 0.7885(5) 0.2947(4) 0.0536(19) Uani 1 1 d . . . . .
H38A H 0.505695 0.819144 0.360006 0.064 Uiso 1 1 calc R U . . .
H38B H 0.412020 0.774447 0.262767 0.064 Uiso 1 1 calc R U . . .
C39 C 0.5683(8) 0.8617(6) 0.2608(6) 0.081(3) Uani 1 1 d . . . . .
H39A H 0.515224 0.894538 0.224263 0.097 Uiso 1 1 calc R U . . .
H39B H 0.622943 0.918327 0.312005 0.097 Uiso 1 1 calc R U . . .
C40 C 0.6356(6) 0.7993(4) 0.2057(5) 0.055(2) Uani 1 1 d . . . . .
H40A H 0.614943 0.804360 0.143940 0.065 Uiso 1 1 calc R U . . .
H40B H 0.721547 0.826144 0.232010 0.065 Uiso 1 1 calc R U . . .
C41 C 0.9507(5) 0.4662(5) 0.1198(4) 0.0491(19) Uani 1 1 d . . . . .
H41A H 1.005224 0.523582 0.170460 0.059 Uiso 1 1 calc R U . . .
H41B H 0.942099 0.487248 0.064574 0.059 Uiso 1 1 calc R U . . .
C42 C 0.9974(6) 0.3669(5) 0.1077(5) 0.0508(19) Uani 1 1 d . . . . .
H42A H 1.083046 0.381717 0.137585 0.061 Uiso 1 1 calc R U . . .
H42B H 0.985391 0.329135 0.042952 0.061 Uiso 1 1 calc R U . . .
C43 C 0.9292(6) 0.3021(5) 0.1500(5) 0.061(2) Uani 1 1 d . . . . .
H43A H 0.983207 0.288144 0.200249 0.073 Uiso 1 1 calc R U . . .
H43B H 0.886943 0.233884 0.105165 0.073 Uiso 1 1 calc R U . . .
C44 C 0.8421(6) 0.3666(5) 0.1843(4) 0.0446(17) Uani 1 1 d . . . . .
H44A H 0.763387 0.321540 0.169951 0.053 Uiso 1 1 calc R U . . .
H44B H 0.869830 0.400222 0.250298 0.053 Uiso 1 1 calc R U . . .
C45 C 0.7735(14) 0.1242(11) 0.2501(11) 0.041(5) Uiso 0.5 1 d D . P B 1
C46 C 0.7955(15) 0.2193(11) 0.3166(11) 0.042(4) Uiso 0.5 1 d D . P B 1
H46 H 0.735732 0.260782 0.320519 0.051 Uiso 0.5 1 calc R U P B 1
C47 C 0.9087(17) 0.2554(12) 0.3798(11) 0.067(6) Uiso 0.5 1 d D . P B 1
H47 H 0.925282 0.321661 0.425393 0.080 Uiso 0.5 1 calc R U P B 1
C48 C 0.9893(17) 0.1967(13) 0.3744(11) 0.073(7) Uiso 0.5 1 d D . P B 1
H48 H 1.066471 0.223811 0.413408 0.087 Uiso 0.5 1 calc R U P B 1
C49 C 0.9660(19) 0.0970(16) 0.3142(15) 0.068(10) Uiso 0.5 1 d D . P B 1
H49 H 1.022305 0.052279 0.318226 0.082 Uiso 0.5 1 calc R U P B 1
C50 C 0.8646(17) 0.0627(16) 0.2502(15) 0.055(9) Uiso 0.5 1 d D . P B 1
H50 H 0.852779 -0.002963 0.204468 0.066 Uiso 0.5 1 calc R U P B 1
C51 C 0.6483(17) 0.0900(13) 0.1829(12) 0.067(5) Uiso 0.5 1 d . . P B 1
H51A H 0.587735 0.094610 0.216625 0.100 Uiso 0.5 1 calc R U P B 1
H51B H 0.638964 0.017203 0.144435 0.100 Uiso 0.5 1 calc R U P B 1
H51C H 0.639455 0.136665 0.145566 0.100 Uiso 0.5 1 calc R U P B 1
C14A C 0.2866(13) 0.0329(11) 0.1791(10) 0.063(4) Uiso 0.5 1 d D . P A 2
H14D H 0.233373 -0.035907 0.156795 0.094 Uiso 0.5 1 calc R U P A 2
H14E H 0.282015 0.070206 0.239864 0.094 Uiso 0.5 1 calc R U P A 2
H14F H 0.367910 0.022683 0.180530 0.094 Uiso 0.5 1 calc R U P A 2
C15A C 0.1674(11) 0.1149(10) 0.1832(9) 0.043(3) Uiso 0.5 1 d D . P A 1
H15D H 0.099134 0.056766 0.160950 0.064 Uiso 0.5 1 calc R U P A 1
H15E H 0.140022 0.181571 0.186158 0.064 Uiso 0.5 1 calc R U P A 1
H15F H 0.211343 0.117696 0.243397 0.064 Uiso 0.5 1 calc R U P A 1
C16A C 0.2330(14) 0.0302(11) 0.0213(9) 0.067(5) Uiso 0.5 1 d D . P A 2
H16D H 0.306864 0.006779 0.013613 0.101 Uiso 0.5 1 calc R U P A 2
H16E H 0.210533 0.072094 -0.018682 0.101 Uiso 0.5 1 calc R U P A 2
H16F H 0.170284 -0.031379 0.006459 0.101 Uiso 0.5 1 calc R U P A 2
C46A C 0.7477(15) 0.1953(12) 0.2868(11) 0.062(5) Uiso 0.5 1 d D . P C 2
H46A H 0.681159 0.229071 0.282886 0.074 Uiso 0.5 1 calc R U P C 2
C45A C 0.7425(16) 0.1032(12) 0.2225(12) 0.047(5) Uiso 0.5 1 d D . P C 2
C50A C 0.8427(17) 0.0550(14) 0.2357(14) 0.047(8) Uiso 0.5 1 d D . P C 2
H50A H 0.841014 -0.012251 0.195252 0.056 Uiso 0.5 1 calc R U P C 2
C47A C 0.8506(16) 0.2433(12) 0.3602(11) 0.052(4) Uiso 0.5 1 d D . P C 2
H47A H 0.853987 0.310688 0.401250 0.062 Uiso 0.5 1 calc R U P C 2
C49A C 0.9399(19) 0.1009(15) 0.3034(14) 0.061(9) Uiso 0.5 1 d D . P C 2
H49A H 1.008764 0.070281 0.305622 0.073 Uiso 0.5 1 calc R U P C 2
C48A C 0.9411(18) 0.1937(14) 0.3710(13) 0.078(7) Uiso 0.5 1 d D . P C 2
H48A H 1.005282 0.220469 0.423399 0.094 Uiso 0.5 1 calc R U P C 2
C51A C 0.6481(17) 0.0559(14) 0.1447(13) 0.077(6) Uiso 0.5 1 d . . P C 2
H51D H 0.617478 -0.016039 0.142454 0.115 Uiso 0.5 1 calc R U P C 2
H51E H 0.676498 0.053702 0.091090 0.115 Uiso 0.5 1 calc R U P C 2
H51F H 0.584932 0.097195 0.146456 0.115 Uiso 0.5 1 calc R U P C 2

loop_
_atom_site_aniso_label
_atom_site_aniso_U_11
_atom_site_aniso_U_22
_atom_site_aniso_U_33
_atom_site_aniso_U_23
_atom_site_aniso_U_13
_atom_site_aniso_U_12
Y1 0.0343(4) 0.0336(3) 0.0310(4) 0.0135(3) 0.0158(3) -0.0024(3)
O1 0.047(3) 0.031(2) 0.028(2) 0.0109(19) 0.016(2) -0.001(2)
N1 0.033(3) 0.034(3) 0.018(3) 0.008(2) 0.011(2) -0.004(2)
C1 0.027(3) 0.032(3) 0.030(4) 0.010(3) 0.009(3) 0.000(3)
O2 0.039(3) 0.047(3) 0.036(3) 0.019(2) 0.016(2) 0.005(2)
C2 0.032(3) 0.023(3) 0.026(3) 0.009(3) 0.014(3) -0.001(3)
C3 0.039(4) 0.033(3) 0.027(3) 0.011(3) 0.011(3) 0.001(3)
C4 0.039(4) 0.025(3) 0.041(4) 0.016(3) 0.013(3) -0.004(3)
C5 0.039(4) 0.035(3) 0.027(4) 0.016(3) 0.010(3) 0.000(3)
C6 0.033(4) 0.035(3) 0.035(4) 0.015(3) 0.018(3) 0.006(3)
C7 0.025(3) 0.050(4) 0.025(3) 0.018(3) 0.010(3) -0.002(3)
C8 0.039(4) 0.043(4) 0.035(4) 0.019(3) 0.020(3) 0.004(3)
C9 0.045(4) 0.047(4) 0.028(4) 0.019(3) 0.016(3) 0.010(3)
C10 0.039(4) 0.050(4) 0.032(4) 0.014(3) 0.013(3) 0.000(3)
C11 0.036(4) 0.037(4) 0.033(4) 0.013(3) 0.016(3) -0.001(3)
C12 0.024(3) 0.041(4) 0.031(4) 0.019(3) 0.009(3) 0.004(3)
C13 0.038(4) 0.039(4) 0.053(5) 0.026(3) 0.007(3) -0.001(3)
C17 0.056(5) 0.064(5) 0.028(4) 0.022(4) 0.016(4) 0.010(4)
C18 0.085(6) 0.117(7) 0.044(5) 0.048(5) 0.015(4) -0.009(5)
C19 0.070(6) 0.104(7) 0.042(5) 0.029(5) 0.016(4) 0.032(5)
C20 0.093(6) 0.109(7) 0.027(4) 0.027(5) 0.019(4) 0.019(5)
C21 0.029(3) 0.033(3) 0.025(3) 0.012(3) 0.015(3) 0.000(3)
C22 0.033(4) 0.034(3) 0.026(3) 0.015(3) 0.012(3) 0.003(3)
C23 0.037(4) 0.024(3) 0.025(3) 0.012(3) 0.014(3) 0.000(3)
C24 0.037(4) 0.033(4) 0.035(4) 0.015(3) 0.011(3) -0.003(3)
C25 0.045(4) 0.029(4) 0.039(4) 0.007(3) 0.013(3) -0.001(3)
C26 0.046(4) 0.035(4) 0.052(4) 0.008(3) 0.023(4) 0.009(3)
C27 0.043(4) 0.055(4) 0.038(4) 0.009(3) 0.025(3) -0.002(4)
C28 0.050(4) 0.033(4) 0.043(4) 0.011(3) 0.030(3) 0.006(3)
C29 0.040(4) 0.035(4) 0.024(3) 0.001(3) 0.006(3) -0.008(3)
C30 0.035(4) 0.040(4) 0.039(4) 0.010(3) 0.017(3) 0.003(3)
C31 0.040(4) 0.038(4) 0.036(4) 0.011(3) 0.016(3) 0.003(3)
C32 0.045(4) 0.034(4) 0.039(4) 0.011(3) 0.024(3) -0.003(3)
C33 0.036(4) 0.033(3) 0.032(4) 0.008(3) 0.020(3) 0.003(3)
C34 0.048(4) 0.038(4) 0.050(5) 0.024(3) 0.025(4) 0.004(3)
C35 0.039(4) 0.048(4) 0.053(5) 0.020(4) 0.019(4) -0.005(3)
C36 0.051(4) 0.042(4) 0.043(4) 0.011(3) 0.017(4) -0.005(3)
C37 0.056(5) 0.050(4) 0.035(4) 0.012(3) 0.029(3) 0.010(4)
C38 0.066(5) 0.063(5) 0.041(4) 0.019(4) 0.028(4) 0.017(4)
C39 0.121(8) 0.053(5) 0.099(7) 0.030(5) 0.074(6) 0.029(5)
C40 0.081(6) 0.027(4) 0.058(5) 0.012(3) 0.029(4) 0.001(4)
C41 0.041(4) 0.063(5) 0.044(4) 0.017(4) 0.019(4) -0.005(4)
C42 0.048(5) 0.057(5) 0.056(5) 0.019(4) 0.027(4) 0.013(4)
C43 0.060(5) 0.063(5) 0.073(6) 0.030(4) 0.033(4) 0.014(4)
C44 0.054(5) 0.044(4) 0.046(4) 0.025(4) 0.017(4) 0.015(4)

loop_
_atom_type_symbol
_atom_type_description
_atom_type_scat_dispersion_real
_atom_type_scat_dispersion_imag
_atom_type_scat_source
C C 0.0033 0.0016 'International Tables Vol C Tables 4.2.6.8 and 6.1.1.4'
H H 0.0000 0.0000 'International Tables Vol C Tables 4.2.6.8 and 6.1.1.4'
N N 0.0061 0.0033 'International Tables Vol C Tables 4.2.6.8 and 6.1.1.4'
O O 0.0106 0.0060 'International Tables Vol C Tables 4.2.6.8 and 6.1.1.4'
Y Y -2.7962 3.5667 'International Tables Vol C Tables 4.2.6.8 and 6.1.1.4'

loop_
_geom_angle_atom_site_label_1
_geom_angle_atom_site_label_2
_geom_angle_atom_site_label_3
_geom_angle
_geom_angle_site_symmetry_1
_geom_angle_site_symmetry_3
_geom_angle_publ_flag
O1 Y1 C21 122.20(15) . 2_665 ?
O1 Y1 C22 83.69(16) . . ?
O1 Y1 C22 91.58(16) . 2_665 ?
O1 Y1 C23 108.29(15) . . ?
O1 Y1 C24 133.77(16) . . ?
O1 Y1 C30 74.59(15) . . ?
O1 Y1 C32 81.32(16) . . ?
N1 Y1 O1 87.12(14) . . ?
N1 Y1 O2 84.66(14) . . ?
N1 Y1 C21 118.65(15) . 2_665 ?
N1 Y1 C22 116.87(15) . 2_665 ?
N1 Y1 C22 85.79(16) . . ?
N1 Y1 C23 69.05(15) . . ?
N1 Y1 C24 88.56(16) . . ?
N1 Y1 C30 81.34(16) . . ?
N1 Y1 C32 133.57(19) . . ?
O2 Y1 O1 147.49(14) . . ?
O2 Y1 C21 89.06(15) . 2_665 ?
O2 Y1 C22 126.81(16) . . ?
O2 Y1 C22 120.12(15) . 2_665 ?
O2 Y1 C23 97.96(15) . . ?
O2 Y1 C24 77.45(16) . . ?
O2 Y1 C30 73.10(15) . . ?
O2 Y1 C32 81.82(17) . . ?
C21 Y1 C23 51.57(15) 2_665 . ?
C21 Y1 C24 31.16(15) 2_665 . ?
C21 Y1 C30 152.34(16) 2_665 . ?
C22 Y1 C21 31.07(16) 2_665 2_665 ?
C22 Y1 C21 51.75(17) . 2_665 ?
C22 Y1 C22 31.70(19) . 2_665 ?
C22 Y1 C23 31.09(16) . . ?
C22 Y1 C23 51.79(16) 2_665 . ?
C22 Y1 C24 50.66(18) 2_665 . ?
C22 Y1 C24 50.08(18) . . ?
C22 Y1 C30 155.18(16) . . ?
C22 Y1 C30 157.00(17) 2_665 . ?
C23 Y1 C30 149.87(16) . . ?
C24 Y1 C23 29.82(15) . . ?
C24 Y1 C30 149.57(17) . . ?
C32 Y1 C21 105.35(18) . 2_665 ?
C32 Y1 C22 136.50(19) . . ?
C32 Y1 C22 108.31(18) . 2_665 ?
C32 Y1 C23 156.84(18) . . ?
C32 Y1 C24 130.56(18) . . ?
C32 Y1 C30 52.23(18) . . ?
C37 O1 Y1 123.1(3) . . ?
C40 O1 Y1 127.2(3) . . ?
C40 O1 C37 107.4(4) . . ?
C1 N1 Y1 121.3(4) . . ?
C12 N1 Y1 132.6(4) . . ?
C12 N1 C1 106.1(4) . . ?
N1 C1 C2 126.3(5) . . ?
N1 C1 C6 112.0(5) . . ?
C2 C1 C6 121.6(5) . . ?
C41 O2 Y1 128.8(4) . . ?
C41 O2 C44 106.2(5) . . ?
C44 O2 Y1 123.6(3) . . ?
C1 C2 C23 116.1(5) . . ?
C3 C2 C1 117.2(5) . . ?
C3 C2 C23 126.7(5) . . ?
C2 C3 H3 118.3 . . ?
C2 C3 C4 123.3(5) . . ?
C4 C3 H3 118.3 . . ?
C3 C4 C13 121.3(5) . . ?
C5 C4 C3 117.4(5) . . ?
C5 C4 C13 121.3(5) . . ?
C4 C5 H5 119.0 . . ?
C4 C5 C6 122.0(5) . . ?
C6 C5 H5 119.0 . . ?
C1 C6 C7 104.9(5) . . ?
C5 C6 C1 118.5(5) . . ?
C5 C6 C7 136.5(5) . . ?
C6 C7 C12 105.8(5) . . ?
C8 C7 C6 136.3(5) . . ?
C8 C7 C12 117.8(5) . . ?
C7 C8 H8 119.1 . . ?
C9 C8 C7 121.8(5) . . ?
C9 C8 H8 119.1 . . ?
C8 C9 C10 118.6(5) . . ?
C8 C9 C17 122.4(5) . . ?
C10 C9 C17 119.1(6) . . ?
C9 C10 H10 119.0 . . ?
C11 C10 C9 122.0(6) . . ?
C11 C10 H10 119.0 . . ?
C10 C11 C29 124.5(5) . . ?
C12 C11 C10 118.3(5) . . ?
C12 C11 C29 117.2(5) . . ?
N1 C12 C7 111.1(5) . . ?
N1 C12 C11 127.3(5) . . ?
C11 C12 C7 121.5(5) . . ?
C4 C13 C15A 109.5(6) . . ?
C14 C13 C4 109.9(7) . . ?
C14 C13 C16 116.1(9) . . ?
C14 C13 C15A 105.7(8) . . ?
C15 C13 C4 108.1(8) . . ?
C15 C13 C14A 109.5(10) . . ?
C15 C13 C16A 109.8(10) . . ?
C16 C13 C4 114.3(7) . . ?
C16 C13 C15A 100.4(8) . . ?
C14A C13 C4 108.3(7) . . ?
C14A C13 C16A 109.4(9) . . ?
C16A C13 C4 111.6(7) . . ?
C13 C14 H14A 109.5 . . ?
C13 C14 H14B 109.5 . . ?
C13 C14 H14C 109.5 . . ?
H14A C14 H14B 109.5 . . ?
H14A C14 H14C 109.5 . . ?
H14B C14 H14C 109.5 . . ?
C13 C15 H15A 109.5 . . ?
C13 C15 H15B 109.5 . . ?
C13 C15 H15C 109.5 . . ?
H15A C15 H15B 109.5 . . ?
H15A C15 H15C 109.5 . . ?
H15B C15 H15C 109.5 . . ?
C13 C16 H16A 109.5 . . ?
C13 C16 H16B 109.5 . . ?
C13 C16 H16C 109.5 . . ?
H16A C16 H16B 109.5 . . ?
H16A C16 H16C 109.5 . . ?
H16B C16 H16C 109.5 . . ?
C9 C17 C18 112.6(6) . . ?
C9 C17 C19 109.5(5) . . ?
C9 C17 C20 109.3(5) . . ?
C19 C17 C18 108.0(6) . . ?
C19 C17 C20 110.3(6) . . ?
C20 C17 C18 107.1(6) . . ?
C17 C18 H18A 109.5 . . ?
C17 C18 H18B 109.5 . . ?
C17 C18 H18C 109.5 . . ?
H18A C18 H18B 109.5 . . ?
H18A C18 H18C 109.5 . . ?
H18B C18 H18C 109.5 . . ?
C17 C19 H19A 109.5 . . ?
C17 C19 H19B 109.5 . . ?
C17 C19 H19C 109.5 . . ?
H19A C19 H19B 109.5 . . ?
H19A C19 H19C 109.5 . . ?
H19B C19 H19C 109.5 . . ?
C17 C20 H20A 109.5 . . ?
C17 C20 H20B 109.5 . . ?
C17 C20 H20C 109.5 . . ?
H20A C20 H20B 109.5 . . ?
H20A C20 H20C 109.5 . . ?
H20B C20 H20C 109.5 . . ?
C22 C21 Y1 73.3(3) . 2_665 ?
C22 C21 C24 106.3(4) . 2_665 ?
C24 C21 Y1 76.8(3) 2_665 2_665 ?
C28 C21 Y1 116.8(4) 2_665 2_665 ?
C28 C21 C22 134.2(5) 2_665 . ?
C28 C21 C24 119.5(5) 2_665 2_665 ?
Y1 C22 Y1 148.30(19) . 2_665 ?
C21 C22 Y1 114.7(4) . . ?
C21 C22 Y1 75.6(3) . 2_665 ?
C21 C22 C22 107.9(6) . 2_665 ?
C21 C22 C23 142.8(5) . . ?
C22 C22 Y1 74.3(4) 2_665 . ?
C22 C22 Y1 74.0(4) 2_665 2_665 ?
C22 C22 C23 109.2(6) 2_665 . ?
C23 C22 Y1 112.2(4) . 2_665 ?
C23 C22 Y1 78.5(3) . . ?
C2 C23 Y1 107.2(3) . . ?
C22 C23 Y1 70.4(3) . . ?
C22 C23 C2 123.2(5) . . ?
C24 C23 Y1 74.7(3) . . ?
C24 C23 C2 129.1(5) . . ?
C24 C23 C22 105.7(5) . . ?
C21 C24 Y1 72.0(3) 2_665 . ?
C23 C24 Y1 75.5(3) . . ?
C23 C24 C21 110.8(5) . 2_665 ?
C23 C24 C25 130.0(5) . . ?
C25 C24 Y1 120.0(4) . . ?
C25 C24 C21 119.2(5) . 2_665 ?
C24 C25 H25 120.6 . . ?
C26 C25 C24 118.9(5) . . ?
C26 C25 H25 120.6 . . ?
C25 C26 H26 119.6 . . ?
C25 C26 C27 120.8(6) . . ?
C27 C26 H26 119.6 . . ?
C26 C27 H27 118.8 . . ?
C28 C27 C26 122.4(6) . . ?
C28 C27 H27 118.8 . . ?
C21 C28 H28 120.4 2_665 . ?
C27 C28 C21 119.2(5) . 2_665 ?
C27 C28 H28 120.4 . . ?
C30 C29 C11 171.2(6) . . ?
C29 C30 Y1 90.2(4) . . ?
C29 C30 C31 174.5(7) . . ?
C31 C30 Y1 84.3(4) . . ?
C32 C31 C30 114.7(5) . . ?
C36 C31 C30 120.0(6) . . ?
C36 C31 C32 125.2(6) . . ?
C31 C32 Y1 108.7(4) . . ?
C33 C32 Y1 137.1(5) . . ?
C33 C32 C31 114.1(5) . . ?
C32 C33 H33 119.1 . . ?
C34 C33 C32 121.9(6) . . ?
C34 C33 H33 119.1 . . ?
C33 C34 H34 119.2 . . ?
C35 C34 C33 121.6(6) . . ?
C35 C34 H34 119.2 . . ?
C34 C35 H35 120.2 . . ?
C34 C35 C36 119.7(6) . . ?
C36 C35 H35 120.2 . . ?
C31 C36 C35 117.5(6) . . ?
C31 C36 H36 121.3 . . ?
C35 C36 H36 121.3 . . ?
O1 C37 H37A 110.4 . . ?
O1 C37 H37B 110.4 . . ?
O1 C37 C38 106.7(5) . . ?
H37A C37 H37B 108.6 . . ?
C38 C37 H37A 110.4 . . ?
C38 C37 H37B 110.4 . . ?
C37 C38 H38A 110.8 . . ?
C37 C38 H38B 110.8 . . ?
C37 C38 C39 104.7(5) . . ?
H38A C38 H38B 108.9 . . ?
C39 C38 H38A 110.8 . . ?
C39 C38 H38B 110.8 . . ?
C38 C39 H39A 110.1 . . ?
C38 C39 H39B 110.1 . . ?
H39A C39 H39B 108.4 . . ?
C40 C39 C38 107.9(6) . . ?
C40 C39 H39A 110.1 . . ?
C40 C39 H39B 110.1 . . ?
O1 C40 C39 108.0(5) . . ?
O1 C40 H40A 110.1 . . ?
O1 C40 H40B 110.1 . . ?
C39 C40 H40A 110.1 . . ?
C39 C40 H40B 110.1 . . ?
H40A C40 H40B 108.4 . . ?
O2 C41 H41A 110.3 . . ?
O2 C41 H41B 110.3 . . ?
O2 C41 C42 107.2(5) . . ?
H41A C41 H41B 108.5 . . ?
C42 C41 H41A 110.3 . . ?
C42 C41 H41B 110.3 . . ?
C41 C42 H42A 110.6 . . ?
C41 C42 H42B 110.6 . . ?
C41 C42 C43 105.9(5) . . ?
H42A C42 H42B 108.7 . . ?
C43 C42 H42A 110.6 . . ?
C43 C42 H42B 110.6 . . ?
C42 C43 H43A 110.5 . . ?
C42 C43 H43B 110.5 . . ?
C42 C43 C44 106.1(5) . . ?
H43A C43 H43B 108.7 . . ?
C44 C43 H43A 110.5 . . ?
C44 C43 H43B 110.5 . . ?
O2 C44 C43 105.6(5) . . ?
O2 C44 H44A 110.6 . . ?
O2 C44 H44B 110.6 . . ?
C43 C44 H44A 110.6 . . ?
C43 C44 H44B 110.6 . . ?
H44A C44 H44B 108.7 . . ?
C46 C45 C50 117.7(15) . . ?
C46 C45 C51 116.9(13) . . ?
C50 C45 C51 125.3(14) . . ?
C45 C46 H46 120.2 . . ?
C45 C46 C47 119.6(13) . . ?
C47 C46 H46 120.2 . . ?
C46 C47 H47 120.2 . . ?
C48 C47 C46 119.5(13) . . ?
C48 C47 H47 120.2 . . ?
C47 C48 H48 119.0 . . ?
C47 C48 C49 122.0(18) . . ?
C49 C48 H48 119.0 . . ?
C48 C49 H49 119.9 . . ?
C50 C49 C48 120.3(18) . . ?
C50 C49 H49 119.9 . . ?
C45 C50 H50 119.9 . . ?
C49 C50 C45 120.2(15) . . ?
C49 C50 H50 119.9 . . ?
C45 C51 H51A 109.5 . . ?
C45 C51 H51B 109.5 . . ?
C45 C51 H51C 109.5 . . ?
H51A C51 H51B 109.5 . . ?
H51A C51 H51C 109.5 . . ?
H51B C51 H51C 109.5 . . ?
C13 C14A H14D 109.5 . . ?
C13 C14A H14E 109.5 . . ?
C13 C14A H14F 109.5 . . ?
H14D C14A H14E 109.5 . . ?
H14D C14A H14F 109.5 . . ?
H14E C14A H14F 109.5 . . ?
C13 C15A H15D 109.5 . . ?
C13 C15A H15E 109.5 . . ?
C13 C15A H15F 109.5 . . ?
H15D C15A H15E 109.5 . . ?
H15D C15A H15F 109.5 . . ?
H15E C15A H15F 109.5 . . ?
C13 C16A H16D 109.5 . . ?
C13 C16A H16E 109.5 . . ?
C13 C16A H16F 109.5 . . ?
H16D C16A H16E 109.5 . . ?
H16D C16A H16F 109.5 . . ?
H16E C16A H16F 109.5 . . ?
C45A C46A H46A 119.0 . . ?
C45A C46A C47A 122.1(14) . . ?
C47A C46A H46A 119.0 . . ?
C46A C45A C50A 115.5(16) . . ?
C46A C45A C51A 125.0(17) . . ?
C51A C45A C50A 119.4(15) . . ?
C45A C50A H50A 118.8 . . ?
C49A C50A C45A 122.3(14) . . ?
C49A C50A H50A 118.8 . . ?
C46A C47A H47A 120.0 . . ?
C48A C47A C46A 120.0(14) . . ?
C48A C47A H47A 120.0 . . ?
C50A C49A H49A 119.6 . . ?
C50A C49A C48A 120.7(17) . . ?
C48A C49A H49A 119.6 . . ?
C47A C48A C49A 118.6(19) . . ?
C47A C48A H48A 120.7 . . ?
C49A C48A H48A 120.7 . . ?
C45A C51A H51D 109.5 . . ?
C45A C51A H51E 109.5 . . ?
C45A C51A H51F 109.5 . . ?
H51D C51A H51E 109.5 . . ?
H51D C51A H51F 109.5 . . ?
H51E C51A H51F 109.5 . . ?

loop_
_geom_bond_atom_site_label_1
_geom_bond_atom_site_label_2
_geom_bond_distance
_geom_bond_site_symmetry_2
_geom_bond_publ_flag
Y1 O1 2.363(4) . ?
Y1 N1 2.310(4) . ?
Y1 O2 2.355(4) . ?
Y1 C21 2.680(5) 2_665 ?
Y1 C22 2.652(6) 2_665 ?
Y1 C22 2.647(6) . ?
Y1 C23 2.754(5) . ?
Y1 C24 2.744(6) . ?
Y1 C30 3.000(6) . ?
Y1 C32 2.462(6) . ?
O1 C37 1.468(6) . ?
O1 C40 1.460(6) . ?
N1 C1 1.379(6) . ?
N1 C12 1.370(6) . ?
C1 C2 1.399(7) . ?
C1 C6 1.429(7) . ?
O2 C41 1.454(6) . ?
O2 C44 1.460(6) . ?
C2 C3 1.375(7) . ?
C2 C23 1.514(7) . ?
C3 H3 0.9500 . ?
C3 C4 1.437(7) . ?
C4 C5 1.378(7) . ?
C4 C13 1.552(7) . ?
C5 H5 0.9500 . ?
C5 C6 1.391(7) . ?
C6 C7 1.437(8) . ?
C7 C8 1.406(7) . ?
C7 C12 1.441(7) . ?
C8 H8 0.9500 . ?
C8 C9 1.385(8) . ?
C9 C10 1.413(7) . ?
C9 C17 1.535(8) . ?
C10 H10 0.9500 . ?
C10 C11 1.406(7) . ?
C11 C12 1.382(8) . ?
C11 C29 1.445(7) . ?
C13 C14 1.475(11) . ?
C13 C15 1.500(13) . ?
C13 C16 1.506(12) . ?
C13 C14A 1.503(12) . ?
C13 C15A 1.572(11) . ?
C13 C16A 1.510(12) . ?
C14 H14A 0.9800 . ?
C14 H14B 0.9800 . ?
C14 H14C 0.9800 . ?
C15 H15A 0.9800 . ?
C15 H15B 0.9800 . ?
C15 H15C 0.9800 . ?
C16 H16A 0.9800 . ?
C16 H16B 0.9800 . ?
C16 H16C 0.9800 . ?
C17 C18 1.540(9) . ?
C17 C19 1.535(9) . ?
C17 C20 1.539(9) . ?
C18 H18A 0.9800 . ?
C18 H18B 0.9800 . ?
C18 H18C 0.9800 . ?
C19 H19A 0.9800 . ?
C19 H19B 0.9800 . ?
C19 H19C 0.9800 . ?
C20 H20A 0.9800 . ?
C20 H20B 0.9800 . ?
C20 H20C 0.9800 . ?
C21 C22 1.428(7) . ?
C21 C24 1.458(7) 2_665 ?
C21 C28 1.429(7) 2_665 ?
C22 C22 1.447(9) 2_665 ?
C22 C23 1.451(7) . ?
C23 C24 1.415(7) . ?
C24 C25 1.435(8) . ?
C25 H25 0.9500 . ?
C25 C26 1.384(7) . ?
C26 H26 0.9500 . ?
C26 C27 1.428(8) . ?
C27 H27 0.9500 . ?
C27 C28 1.351(8) . ?
C28 H28 0.9500 . ?
C29 C30 1.177(7) . ?
C30 C31 1.490(8) . ?
C31 C32 1.422(8) . ?
C31 C36 1.385(8) . ?
C32 C33 1.400(7) . ?
C33 H33 0.9500 . ?
C33 C34 1.396(8) . ?
C34 H34 0.9500 . ?
C34 C35 1.371(8) . ?
C35 H35 0.9500 . ?
C35 C36 1.402(8) . ?
C36 H36 0.9500 . ?
C37 H37A 0.9900 . ?
C37 H37B 0.9900 . ?
C37 C38 1.503(8) . ?
C38 H38A 0.9900 . ?
C38 H38B 0.9900 . ?
C38 C39 1.506(9) . ?
C39 H39A 0.9900 . ?
C39 H39B 0.9900 . ?
C39 C40 1.468(8) . ?
C40 H40A 0.9900 . ?
C40 H40B 0.9900 . ?
C41 H41A 0.9900 . ?
C41 H41B 0.9900 . ?
C41 C42 1.482(8) . ?
C42 H42A 0.9900 . ?
C42 H42B 0.9900 . ?
C42 C43 1.504(8) . ?
C43 H43A 0.9900 . ?
C43 H43B 0.9900 . ?
C43 C44 1.514(8) . ?
C44 H44A 0.9900 . ?
C44 H44B 0.9900 . ?
C45 C46 1.372(16) . ?
C45 C50 1.430(14) . ?
C45 C51 1.56(2) . ?
C46 H46 0.9500 . ?
C46 C47 1.427(19) . ?
C47 H47 0.9500 . ?
C47 C48 1.305(18) . ?
C48 H48 0.9500 . ?
C48 C49 1.372(14) . ?
C49 H49 0.9500 . ?
C49 C50 1.332(18) . ?
C50 H50 0.9500 . ?
C51 H51A 0.9800 . ?
C51 H51B 0.9800 . ?
C51 H51C 0.9800 . ?
C14A H14D 0.9800 . ?
C14A H14E 0.9800 . ?
C14A H14F 0.9800 . ?
C15A H15D 0.9800 . ?
C15A H15E 0.9800 . ?
C15A H15F 0.9800 . ?
C16A H16D 0.9800 . ?
C16A H16E 0.9800 . ?
C16A H16F 0.9800 . ?
C46A H46A 0.9500 . ?
C46A C45A 1.358(16) . ?
C46A C47A 1.433(19) . ?
C45A C50A 1.417(14) . ?
C45A C51A 1.41(2) . ?
C50A H50A 0.9500 . ?
C50A C49A 1.342(18) . ?
C47A H47A 0.9500 . ?
C47A C48A 1.328(18) . ?
C49A H49A 0.9500 . ?
C49A C48A 1.402(14) . ?
C48A H48A 0.9500 . ?
C51A H51D 0.9800 . ?
C51A H51E 0.9800 . ?
C51A H51F 0.9800 . ?

loop_
_geom_torsion_atom_site_label_1
_geom_torsion_atom_site_label_2
_geom_torsion_atom_site_label_3
_geom_torsion_atom_site_label_4
_geom_torsion
_geom_torsion_site_symmetry_1
_geom_torsion_site_symmetry_2
_geom_torsion_site_symmetry_3
_geom_torsion_site_symmetry_4
_geom_torsion_publ_flag
Y1 O1 C37 C38 -172.8(4) . . . . ?
Y1 O1 C40 C39 -178.3(5) . . . . ?
Y1 N1 C1 C2 2.6(8) . . . . ?
Y1 N1 C1 C6 179.8(3) . . . . ?
Y1 N1 C12 C7 179.7(4) . . . . ?
Y1 N1 C12 C11 -3.4(9) . . . . ?
Y1 O2 C41 C42 -163.4(4) . . . . ?
Y1 O2 C44 C43 163.7(4) . . . . ?
Y1 C21 C22 Y1 148.1(3) 2_665 . . . ?
Y1 C21 C22 C22 67.5(5) 2_665 . . 2_665 ?
Y1 C21 C22 C23 -107.9(8) 2_665 . . . ?
Y1 C22 C23 Y1 148.8(3) 2_665 . . . ?
Y1 C22 C23 C2 -113.1(5) 2_665 . . . ?
Y1 C22 C23 C2 98.1(5) . . . . ?
Y1 C22 C23 C24 -67.0(4) . . . . ?
Y1 C22 C23 C24 81.8(5) 2_665 . . . ?
Y1 C23 C24 C21 -63.9(4) . . . 2_665 ?
Y1 C23 C24 C25 117.2(6) . . . . ?
Y1 C24 C25 C26 -84.7(6) . . . . ?
Y1 C30 C31 C32 2.5(5) . . . . ?
Y1 C30 C31 C36 -179.4(5) . . . . ?
Y1 C32 C33 C34 -177.6(4) . . . . ?
O1 C37 C38 C39 -21.8(7) . . . . ?
N1 C1 C2 C3 176.5(5) . . . . ?
N1 C1 C2 C23 -3.6(9) . . . . ?
N1 C1 C6 C5 -177.2(5) . . . . ?
N1 C1 C6 C7 0.0(7) . . . . ?
C1 N1 C12 C7 -1.7(6) . . . . ?
C1 N1 C12 C11 175.2(6) . . . . ?
C1 C2 C3 C4 0.8(9) . . . . ?
C1 C2 C23 Y1 2.5(6) . . . . ?
C1 C2 C23 C22 -74.9(7) . . . . ?
C1 C2 C23 C24 86.5(7) . . . . ?
C1 C6 C7 C8 -177.5(7) . . . . ?
C1 C6 C7 C12 -1.0(6) . . . . ?
O2 C41 C42 C43 -18.9(7) . . . . ?
C2 C1 C6 C5 0.1(9) . . . . ?
C2 C1 C6 C7 177.4(5) . . . . ?
C2 C3 C4 C5 -0.9(9) . . . . ?
C2 C3 C4 C13 -179.6(5) . . . . ?
C2 C23 C24 Y1 -99.9(6) . . . . ?
C2 C23 C24 C21 -163.8(5) . . . 2_665 ?
C2 C23 C24 C25 17.3(10) . . . . ?
C3 C2 C23 Y1 -177.7(5) . . . . ?
C3 C2 C23 C22 104.9(7) . . . . ?
C3 C2 C23 C24 -93.7(8) . . . . ?
C3 C4 C5 C6 0.6(9) . . . . ?
C3 C4 C13 C14 110.6(8) . . . . ?
C3 C4 C13 C15 -95.9(10) . . . . ?
C3 C4 C13 C16 -22.0(10) . . . . ?
C3 C4 C13 C14A 145.5(8) . . . . ?
C3 C4 C13 C15A -133.8(8) . . . . ?
C3 C4 C13 C16A 25.0(10) . . . . ?
C4 C5 C6 C1 -0.2(9) . . . . ?
C4 C5 C6 C7 -176.4(6) . . . . ?
C5 C4 C13 C14 -68.0(9) . . . . ?
C5 C4 C13 C15 85.5(10) . . . . ?
C5 C4 C13 C16 159.4(8) . . . . ?
C5 C4 C13 C14A -33.1(10) . . . . ?
C5 C4 C13 C15A 47.7(9) . . . . ?
C5 C4 C13 C16A -153.6(8) . . . . ?
C5 C6 C7 C8 -1.0(13) . . . . ?
C5 C6 C7 C12 175.5(7) . . . . ?
C6 C1 C2 C3 -0.4(8) . . . . ?
C6 C1 C2 C23 179.4(5) . . . . ?
C6 C7 C8 C9 174.4(6) . . . . ?
C6 C7 C12 N1 1.8(7) . . . . ?
C6 C7 C12 C11 -175.3(5) . . . . ?
C7 C8 C9 C10 0.2(9) . . . . ?
C7 C8 C9 C17 -178.5(6) . . . . ?
C8 C7 C12 N1 179.0(5) . . . . ?
C8 C7 C12 C11 1.9(9) . . . . ?
C8 C9 C10 C11 1.3(9) . . . . ?
C8 C9 C17 C18 -7.5(9) . . . . ?
C8 C9 C17 C19 112.6(7) . . . . ?
C8 C9 C17 C20 -126.4(7) . . . . ?
C9 C10 C11 C12 -1.2(9) . . . . ?
C9 C10 C11 C29 -179.3(6) . . . . ?
C10 C9 C17 C18 173.9(6) . . . . ?
C10 C9 C17 C19 -66.0(8) . . . . ?
C10 C9 C17 C20 55.0(8) . . . . ?
C10 C11 C12 N1 -177.1(5) . . . . ?
C10 C11 C12 C7 -0.5(9) . . . . ?
C12 N1 C1 C2 -176.2(6) . . . . ?
C12 N1 C1 C6 1.0(6) . . . . ?
C12 C7 C8 C9 -1.7(9) . . . . ?
C13 C4 C5 C6 179.2(5) . . . . ?
C17 C9 C10 C11 -180.0(6) . . . . ?
C21 C22 C23 Y1 -115.9(8) . . . . ?
C21 C22 C23 C2 -17.8(11) . . . . ?
C21 C22 C23 C24 177.1(7) . . . . ?
C21 C24 C25 C26 0.4(8) 2_665 . . . ?
C22 C22 C23 Y1 68.7(5) 2_665 . . . ?
C22 C22 C23 C2 166.9(6) 2_665 . . . ?
C22 C22 C23 C24 1.7(8) 2_665 . . . ?
C22 C23 C24 Y1 64.0(4) . . . . ?
C22 C23 C24 C21 0.1(6) . . . 2_665 ?
C22 C23 C24 C25 -178.8(6) . . . . ?
C23 C2 C3 C4 -179.0(5) . . . . ?
C23 C24 C25 C26 179.2(6) . . . . ?
C24 C21 C22 Y1 -70.4(4) 2_665 . . 2_665 ?
C24 C21 C22 Y1 77.7(5) 2_665 . . . ?
C24 C21 C22 C22 -2.9(7) 2_665 . . 2_665 ?
C24 C21 C22 C23 -178.3(7) 2_665 . . . ?
C24 C25 C26 C27 0.5(9) . . . . ?
C25 C26 C27 C28 -0.5(10) . . . . ?
C26 C27 C28 C21 -0.5(9) . . . 2_665 ?
C28 C21 C22 Y1 111.5(7) 2_665 . . 2_665 ?
C28 C21 C22 Y1 -100.5(7) 2_665 . . . ?
C28 C21 C22 C22 179.0(6) 2_665 . . 2_665 ?
C28 C21 C22 C23 3.6(13) 2_665 . . . ?
C29 C11 C12 N1 1.2(9) . . . . ?
C29 C11 C12 C7 177.8(5) . . . . ?
C30 C31 C32 Y1 -3.2(6) . . . . ?
C30 C31 C32 C33 -179.6(5) . . . . ?
C30 C31 C36 C35 -179.8(5) . . . . ?
C31 C32 C33 C34 -2.7(8) . . . . ?
C32 C31 C36 C35 -1.9(10) . . . . ?
C32 C33 C34 C35 2.6(9) . . . . ?
C33 C34 C35 C36 -1.9(10) . . . . ?
C34 C35 C36 C31 1.5(9) . . . . ?
C36 C31 C32 Y1 178.8(5) . . . . ?
C36 C31 C32 C33 2.5(9) . . . . ?
C37 O1 C40 C39 -15.0(7) . . . . ?
C37 C38 C39 C40 12.7(8) . . . . ?
C38 C39 C40 O1 1.1(9) . . . . ?
C40 O1 C37 C38 23.1(6) . . . . ?
C41 O2 C44 C43 -28.9(6) . . . . ?
C41 C42 C43 C44 1.1(7) . . . . ?
C42 C43 C44 O2 16.9(7) . . . . ?
C44 O2 C41 C42 30.1(6) . . . . ?
C45 C46 C47 C48 -1(2) . . . . ?
C46 C45 C50 C49 1(3) . . . . ?
C46 C47 C48 C49 -5(3) . . . . ?
C47 C48 C49 C50 10(4) . . . . ?
C48 C49 C50 C45 -7(4) . . . . ?
C50 C45 C46 C47 3(2) . . . . ?
C51 C45 C46 C47 -179.6(14) . . . . ?
C51 C45 C50 C49 -176(2) . . . . ?
C46A C45A C50A C49A -5(3) . . . . ?
C46A C47A C48A C49A 8(3) . . . . ?
C45A C46A C47A C48A -5(2) . . . . ?
C45A C50A C49A C48A 8(4) . . . . ?
C50A C49A C48A C47A -9(3) . . . . ?
C47A C46A C45A C50A 3(2) . . . . ?
C47A C46A C45A C51A -174.7(16) . . . . ?
C51A C45A C50A C49A 173(2) . . . . ?

loop_
_smtbx_masks_void_nr
_smtbx_masks_void_average_x
_smtbx_masks_void_average_y
_smtbx_masks_void_average_z
_smtbx_masks_void_volume
_smtbx_masks_void_count_electrons
_smtbx_masks_void_content
1 0.049 0.000 0.500 394.0 134.6 ?
